data_4350764
loop_
_publ_author_name
'Shu, Yu-Bo'
'Tang, Xiao-Liang'
'Liu, Wei-Sheng'

_publ_section_title
;
 Sm and Eu(iii) lanthanide triple helicate cages based on
 N,N&#x2032;-methylene-bis(pyridin-4-one)
;
_journal_issue 3
_journal_name_full 'Inorg. Chem. Front.'
_journal_page_first 226
_journal_paper_doi 10.1039/C3QI00089C
_journal_volume 1
_journal_year 2014
_chemical_absolute_configuration ad
_chemical_formula_moiety 'C33 H31.98 N12 O25 Sm2'
_chemical_formula_sum 'C33 H31.98 N12 O25 Sm2'
_chemical_formula_weight 1297.41
_space_group_crystal_system trigonal
_space_group_IT_number 146
_space_group_name_Hall 'R 3'
_space_group_name_H-M_alt 'R 3 :H'
_atom_sites_solution_hydrogens geom
_atom_sites_solution_primary heavy
_atom_sites_solution_secondary difmap
_audit_creation_date 2013-10-16
_audit_creation_method
;
  Olex2 1.2
  (compiled Apr 23 2013 17:54:37, GUI svn.r4466)
;
_cell_angle_alpha 90.00
_cell_angle_beta 90.00
_cell_angle_gamma 120.00
_cell_formula_units_Z 3
_cell_length_a 14.3524(7)
_cell_length_b 14.3524(7)
_cell_length_c 19.1378(8)
_cell_measurement_reflns_used 3450
_cell_measurement_temperature 293(2)
_cell_measurement_theta_max 22.67
_cell_measurement_theta_min 2.69
_cell_volume 3414.1(3)
_computing_data_collection 'Bruker APEX2'
_computing_data_reduction 'SAINT v7.60A (Bruker, 2009)'
_computing_molecular_graphics
;
O. V. Dolomanov, L. J. Bourhis, R. J. Gildea, J. A. K. Howard and H. Puschmann,
OLEX2: a complete structure solution, refinement and analysis program.
J. Appl. Cryst. (2009). 42, 339-341.
;
_computing_publication_material
;
O. V. Dolomanov, L. J. Bourhis, R. J. Gildea, J. A. K. Howard and H. Puschmann,
OLEX2: a complete structure solution, refinement and analysis program.
J. Appl. Cryst. (2009). 42, 339-341.
;
_computing_structure_refinement
;
SHELX, G.M. Sheldrick, Acta Cryst.
(2008). A64, 112-122
;
_computing_structure_solution
;
SHELX, G.M. Sheldrick, Acta Cryst.
(2008). A64, 112-122
;
_diffrn_ambient_temperature 296(2)
_diffrn_measured_fraction_theta_full 0.999
_diffrn_measured_fraction_theta_max 0.999
_diffrn_measurement_device_type 'Bruker APEX-II CCD'
_diffrn_measurement_method '\f and \w scans'
_diffrn_radiation_monochromator graphite
_diffrn_radiation_type MoK\a
_diffrn_radiation_wavelength 0.71073
_diffrn_reflns_av_R_equivalents 0.0319
_diffrn_reflns_av_unetI/netI 0.0409
_diffrn_reflns_limit_h_max 16
_diffrn_reflns_limit_h_min -17
_diffrn_reflns_limit_k_max 17
_diffrn_reflns_limit_k_min -17
_diffrn_reflns_limit_l_max 22
_diffrn_reflns_limit_l_min -22
_diffrn_reflns_number 8084
_diffrn_reflns_theta_full 24.95
_diffrn_reflns_theta_max 24.95
_diffrn_reflns_theta_min 2.69
_diffrn_source 'fine-focus sealed tube'
_diffrn_standards_number 0
_exptl_absorpt_coefficient_mu 2.658
_exptl_absorpt_correction_T_max 0.767
_exptl_absorpt_correction_T_min 0.689
_exptl_absorpt_correction_type multi-scan
_exptl_absorpt_process_details
;
SADABS-2008/1 (Bruker,2008) was used for absorption correction.
wR2(int) was 0.0544 before and 0.0455 after correction.
The Ratio of minimum to maximum transmission is 0.9335.
The \l/2 correction factor is 0.0015.
;
_exptl_crystal_colour colorless
_exptl_crystal_density_diffrn 1.893
_exptl_crystal_density_method 'not measured'
_exptl_crystal_description polyhedral
_exptl_crystal_F_000 1913.9
_exptl_crystal_size_max 0.15
_exptl_crystal_size_mid 0.12
_exptl_crystal_size_min 0.1
_refine_diff_density_max 0.266
_refine_diff_density_min -0.361
_refine_diff_density_rms 0.055
_refine_ls_abs_structure_details 'Flack H D (1983), Acta Cryst. A39, 876-881'
_refine_ls_abs_structure_Flack 0.014(10)
_refine_ls_extinction_method none
_refine_ls_goodness_of_fit_ref 0.983
_refine_ls_hydrogen_treatment mixed
_refine_ls_matrix_type full
_refine_ls_number_parameters 218
_refine_ls_number_reflns 2668
_refine_ls_number_restraints 1
_refine_ls_restrained_S_all 0.982
_refine_ls_R_factor_all 0.0233
_refine_ls_R_factor_gt 0.0209
_refine_ls_shift/su_max 0.001
_refine_ls_shift/su_mean 0.000
_refine_ls_structure_factor_coef Fsqd
_refine_ls_weighting_details 'calc w=1/[\s^2^(Fo^2^)+(0.0000P)^2^+0.0000P] where P=(Fo^2^+2Fc^2^)/3'
_refine_ls_weighting_scheme calc
_refine_ls_wR_factor_gt 0.0383
_refine_ls_wR_factor_ref 0.0389
_reflns_number_gt 2527
_reflns_number_total 2668
_reflns_threshold_expression >2sigma(I)
_cod_data_source_file c3qi00089c.txt
_cod_data_source_block syb20121027_1_0m
_cod_original_cell_volume 3414.1(4)
_cod_original_sg_symbol_H-M 'R 3'
_cod_database_code 4350764
_olex2_refinement_description
;
1. Others
 Fixed Sof: H6A(0.33) H3(0.33)
 Fixed U13: Sm2(0) Sm1(0) O6(0)
 Fixed U23: Sm2(0) Sm1(0) O6(0)
 Fixed Uiso: H2(0.039) H11(0.038) H14(0.038) H23(0.042) H25A(0.043)
 H25B(0.043) H9(0.044) H15(0.048) H21(0.048) H1(0.049) H6A(0.098) H3(0.098)
 Fixed X: Sm2(0.3333) Sm1(0.3333) H2(0.3143) H11(-0.0051) H14(0.0969)
 H23(0.2043) H25A(-0.0448) H25B(0.0094) H9(0.1002) H15(0.0647) H21(0.1808)
 H1(0.143) O6(0.3333) H6A(0.3288) H3(0.3935)
 Fixed Y: Sm2(0.6667) Sm1(0.6667) H2(0.4382) H11(0.4388) H14(0.5184)
 H23(0.3576) H25A(0.338) H25B(0.2669) H9(0.2831) H15(0.5277) H21(0.3668)
 H1(0.6162) O6(0.6667) H6A(0.7223) H3(0.6712)
 Fixed Z: H2(0.1302) H11(0.1069) H14(0.2021) H23(0.0382) H25A(0.0082)
 H25B(0.0002) H9(-0.0992) H15(-0.0431) H21(-0.2016) H1(-0.144) H6A(0.4697)
 H3(0.4697)
;

loop_
_space_group_symop_id
_space_group_symop_operation_xyz
1 'x, y, z'
2 '-y, x-y, z'
3 '-x+y, -x, z'
4 'x+2/3, y+1/3, z+1/3'
5 '-y+2/3, x-y+1/3, z+1/3'
6 '-x+y+2/3, -x+1/3, z+1/3'
7 'x+1/3, y+2/3, z+2/3'
8 '-y+1/3, x-y+2/3, z+2/3'
9 '-x+y+1/3, -x+2/3, z+2/3'

loop_
_atom_site_label
_atom_site_type_symbol
_atom_site_fract_x
_atom_site_fract_y
_atom_site_fract_z
_atom_site_U_iso_or_equiv
_atom_site_adp_type
_atom_site_occupancy
_atom_site_symmetry_multiplicity
_atom_site_calc_flag
_atom_site_refinement_flags
Sm2 Sm 0.3333 0.6667 0.321231(13) 0.02313(12) Uani 1 3 d S
Sm1 Sm 0.3333 0.6667 -0.321181(12) 0.02529(12) Uani 1 3 d S
O1 O 0.2781(3) 0.5320(3) 0.23361(17) 0.0399(9) Uani 1 1 d .
C2 C 0.2500(4) 0.4388(4) 0.1266(3) 0.0326(14) Uani 1 1 d .
H2 H 0.3143 0.4382 0.1302 0.039 Uiso 1 1 calc R
N7 N 0.0913(2) 0.3935(2) 0.06343(16) 0.0292(8) Uani 1 1 d .
C11 C 0.0597(3) 0.4397(3) 0.1125(2) 0.0321(9) Uani 1 1 d .
H11 H -0.0051 0.4388 0.1069 0.038 Uiso 1 1 calc R
C14 C 0.1204(3) 0.4870(3) 0.1692(2) 0.0320(9) Uani 1 1 d .
H14 H 0.0969 0.5184 0.2021 0.038 Uiso 1 1 calc R
C18 C 0.2207(3) 0.4898(3) 0.1799(2) 0.0309(9) Uani 1 1 d .
C23 C 0.1850(4) 0.3920(3) 0.0716(2) 0.0351(10) Uani 1 1 d .
H23 H 0.2043 0.3576 0.0382 0.042 Uiso 1 1 calc R
C25 C 0.0235(3) 0.3403(3) 0.0029(2) 0.0359(10) Uani 1 1 d .
H25A H -0.0448 0.3380 0.0082 0.043 Uiso 1 1 calc R
H25B H 0.0094 0.2669 0.0002 0.043 Uiso 1 1 calc R
N1 N 0.0754(2) 0.3972(2) -0.06156(16) 0.0293(7) Uani 1 1 d .
O5 O 0.1329(2) 0.5778(2) 0.35113(17) 0.0445(8) Uani 1 1 d .
N8 N 0.5216(3) 0.8169(3) -0.4064(2) 0.0411(9) Uani 1 1 d .
C9 C 0.1094(3) 0.3507(3) -0.1088(2) 0.0366(10) Uani 1 1 d .
H9 H 0.1002 0.2831 -0.0992 0.044 Uiso 1 1 calc R
N13 N 0.1325(3) 0.6629(3) 0.36862(19) 0.0423(9) Uani 1 1 d .
C15 C 0.0882(4) 0.4957(4) -0.0755(3) 0.0400(11) Uani 1 1 d .
H15 H 0.0647 0.5277 -0.0431 0.048 Uiso 1 1 calc R
O19 O 0.0494(3) 0.6627(3) 0.3815(2) 0.0872(13) Uani 1 1 d .
C21 C 0.1569(3) 0.4000(3) -0.1704(2) 0.0398(10) Uani 1 1 d .
H21 H 0.1808 0.3668 -0.2016 0.048 Uiso 1 1 calc R
O26 O 0.5915(3) 0.8806(3) -0.4460(2) 0.0815(13) Uani 1 1 d .
O2 O 0.4761(3) 0.7173(3) -0.41573(16) 0.0514(8) Uani 1 1 d .
O3 O 0.2219(3) 0.7474(2) 0.37135(16) 0.0453(8) Uani 1 1 d .
O4 O 0.4892(2) 0.8496(2) -0.35571(15) 0.0436(8) Uani 1 1 d .
C8 C 0.1693(3) 0.5003(4) -0.1860(2) 0.0385(11) Uani 1 1 d .
C1 C 0.1343(4) 0.5484(5) -0.1357(3) 0.0411(15) Uani 1 1 d .
H1 H 0.1430 0.6162 -0.1440 0.049 Uiso 1 1 calc R
O6 O 0.3333 0.6667 0.4525(3) 0.0652(17) Uani 1 3 d S
H6A H 0.3288 0.7223 0.4697 0.098 Uiso 0.33 1 d PR
H6B H 0.3935 0.6712 0.4697 0.098 Uiso 0.33 1 d PR
O7 O 0.2082(3) 0.5471(3) -0.24475(18) 0.0534(11) Uani 1 1 d .

loop_
_atom_site_aniso_label
_atom_site_aniso_U_11
_atom_site_aniso_U_22
_atom_site_aniso_U_33
_atom_site_aniso_U_23
_atom_site_aniso_U_13
_atom_site_aniso_U_12
Sm2 0.02591(17) 0.02591(17) 0.0176(3) 0.000 0.000 0.01295(9)
Sm1 0.02907(18) 0.02907(18) 0.0177(3) 0.000 0.000 0.01454(9)
O1 0.047(2) 0.0419(19) 0.0327(18) -0.0136(15) -0.0159(17) 0.0242(18)
C2 0.028(3) 0.040(3) 0.029(3) -0.010(2) -0.002(2) 0.017(2)
N7 0.0285(18) 0.0299(18) 0.0193(17) 0.0036(14) -0.0014(14) 0.0072(15)
C11 0.030(2) 0.034(2) 0.031(2) 0.0026(19) 0.0009(18) 0.015(2)
C14 0.042(2) 0.032(2) 0.026(2) -0.0003(18) 0.0028(19) 0.021(2)
C18 0.036(2) 0.025(2) 0.027(2) -0.0012(18) -0.007(2) 0.0117(19)
C23 0.031(3) 0.036(3) 0.030(2) -0.0068(19) 0.003(2) 0.011(2)
C25 0.032(2) 0.033(2) 0.025(2) 0.0003(18) -0.0058(18) 0.003(2)
N1 0.0316(19) 0.0267(18) 0.0213(17) 0.0024(14) -0.0037(14) 0.0085(15)
O5 0.0394(18) 0.0349(18) 0.057(2) 0.0021(15) 0.0083(16) 0.0167(15)
N8 0.029(2) 0.048(3) 0.047(2) 0.013(2) 0.0119(18) 0.020(2)
C9 0.042(3) 0.033(2) 0.036(3) -0.001(2) -0.007(2) 0.020(2)
N13 0.037(2) 0.057(3) 0.036(2) 0.0018(18) 0.0056(18) 0.026(2)
C15 0.042(3) 0.038(3) 0.034(3) -0.001(2) -0.004(2) 0.016(2)
O19 0.048(2) 0.109(4) 0.119(4) -0.028(3) 0.002(2) 0.050(2)
C21 0.046(3) 0.043(3) 0.032(2) 0.005(2) 0.004(2) 0.023(2)
O26 0.072(3) 0.074(3) 0.090(3) 0.034(2) 0.055(2) 0.030(2)
O2 0.062(2) 0.045(2) 0.050(2) 0.0026(16) 0.0207(17) 0.0292(18)
O3 0.042(2) 0.0368(18) 0.054(2) -0.0052(15) 0.0089(16) 0.0177(16)
O4 0.0418(19) 0.0404(18) 0.0404(19) -0.0058(14) 0.0064(15) 0.0143(16)
C8 0.029(2) 0.047(3) 0.029(2) 0.006(2) -0.0026(19) 0.011(2)
C1 0.045(3) 0.030(3) 0.037(3) 0.014(3) 0.007(3) 0.011(3)
O6 0.083(3) 0.083(3) 0.029(3) 0.000 0.000 0.0416(14)
O7 0.050(2) 0.065(3) 0.036(2) 0.0235(19) 0.0139(17) 0.022(2)

loop_
_atom_type_symbol
_atom_type_description
_atom_type_scat_dispersion_real
_atom_type_scat_dispersion_imag
_atom_type_scat_source
C C 0.0033 0.0016 'International Tables Vol C Tables 4.2.6.8 and 6.1.1.4'
H H 0.0000 0.0000 'International Tables Vol C Tables 4.2.6.8 and 6.1.1.4'
N N 0.0061 0.0033 'International Tables Vol C Tables 4.2.6.8 and 6.1.1.4'
O O 0.0106 0.0060 'International Tables Vol C Tables 4.2.6.8 and 6.1.1.4'
Sm Sm -0.1638 3.4418 'International Tables Vol C Tables 4.2.6.8 and 6.1.1.4'

loop_
_geom_angle_atom_site_label_1
_geom_angle_atom_site_label_2
_geom_angle_atom_site_label_3
_geom_angle
_geom_angle_site_symmetry_1
_geom_angle_site_symmetry_3
O1 Sm2 O1 75.68(13) 3_565 2_665
O1 Sm2 O1 75.68(13) 3_565 .
O1 Sm2 O1 75.68(13) 2_665 .
O1 Sm2 O5 146.96(11) 3_565 2_665
O1 Sm2 O5 73.56(11) 3_565 .
O1 Sm2 O5 85.28(11) . .
O1 Sm2 O5 146.96(11) 2_665 .
O1 Sm2 O5 85.28(11) 2_665 2_665
O1 Sm2 O5 73.56(11) 2_665 3_565
O1 Sm2 O5 146.96(11) . 3_565
O1 Sm2 O5 85.28(11) 3_565 3_565
O1 Sm2 O5 73.56(11) . 2_665
O1 Sm2 N13 105.79(11) . .
O1 Sm2 N13 140.08(11) 2_665 .
O1 Sm2 N13 66.54(11) 3_565 .
O1 Sm2 N13 105.79(11) 3_565 3_565
O1 Sm2 N13 66.54(11) 2_665 3_565
O1 Sm2 N13 140.08(11) . 3_565
O1 Sm2 O3 125.76(11) . 3_565
O1 Sm2 O3 66.69(11) 3_565 .
O1 Sm2 O3 126.68(10) . .
O1 Sm2 O3 125.76(11) 2_665 .
O1 Sm2 O3 126.68(10) 3_565 3_565
O1 Sm2 O3 126.68(10) 2_665 2_665
O1 Sm2 O3 125.76(11) 3_565 2_665
O1 Sm2 O3 66.69(11) . 2_665
O1 Sm2 O3 66.69(11) 2_665 3_565
O1 Sm2 O6 134.90(9) . .
O1 Sm2 O6 134.90(9) 2_665 .
O1 Sm2 O6 134.90(9) 3_565 .
O5 Sm2 O5 115.16(5) . 3_565
O5 Sm2 O5 115.16(5) 3_565 2_665
O5 Sm2 O5 115.16(5) . 2_665
O5 Sm2 N13 134.13(9) . 3_565
O5 Sm2 N13 24.84(9) 3_565 3_565
O5 Sm2 N13 134.13(9) 2_665 .
O5 Sm2 N13 90.48(9) 3_565 .
O5 Sm2 N13 24.84(9) . .
O5 Sm2 N13 90.48(9) 2_665 3_565
O5 Sm2 O3 65.98(10) . 2_665
O5 Sm2 O3 144.20(10) 3_565 2_665
O5 Sm2 O3 144.20(10) 2_665 .
O5 Sm2 O3 49.26(10) 2_665 2_665
O5 Sm2 O3 49.26(10) . .
O5 Sm2 O3 49.26(10) 3_565 3_565
O5 Sm2 O3 144.20(10) . 3_565
O5 Sm2 O3 65.98(10) 2_665 3_565
O5 Sm2 O3 65.98(10) 3_565 .
N13 Sm2 N13 111.26(6) . 3_565
O3 Sm2 N13 128.22(10) 2_665 3_565
O3 Sm2 N13 24.51(10) 3_565 3_565
O3 Sm2 N13 87.38(10) . 3_565
O3 Sm2 N13 24.51(10) . .
O3 Sm2 N13 128.22(10) 3_565 .
O3 Sm2 N13 87.38(10) 2_665 .
O3 Sm2 O3 107.06(8) . 3_565
O3 Sm2 O3 107.06(8) . 2_665
O3 Sm2 O3 107.06(8) 3_565 2_665
O6 Sm2 O5 77.09(7) . 2_665
O6 Sm2 O5 77.09(7) . .
O6 Sm2 O5 77.09(7) . 3_565
O6 Sm2 N13 72.38(7) . 3_565
O6 Sm2 N13 72.38(7) . .
O6 Sm2 O3 68.21(7) . 3_565
O6 Sm2 O3 68.21(7) . .
O6 Sm2 O3 68.21(7) . 2_665
N8 Sm1 N8 92.62(10) . 3_565
N8 Sm1 N8 92.62(10) 2_665 3_565
N8 Sm1 N8 92.62(10) 2_665 .
O2 Sm1 N8 96.42(11) . 2_665
O2 Sm1 N8 96.42(11) 2_665 3_565
O2 Sm1 N8 67.97(9) . 3_565
O2 Sm1 N8 24.83(9) 3_565 3_565
O2 Sm1 N8 67.97(9) 3_565 2_665
O2 Sm1 N8 24.83(9) . .
O2 Sm1 N8 96.42(11) 3_565 .
O2 Sm1 N8 67.97(9) 2_665 .
O2 Sm1 N8 24.83(9) 2_665 2_665
O2 Sm1 O2 75.26(12) 2_665 3_565
O2 Sm1 O2 75.27(12) 2_665 .
O2 Sm1 O2 75.27(12) 3_565 .
O4 Sm1 N8 90.72(10) 3_565 .
O4 Sm1 N8 90.72(10) 2_665 3_565
O4 Sm1 N8 25.05(9) 3_565 3_565
O4 Sm1 N8 117.66(9) . 3_565
O4 Sm1 N8 25.05(9) . .
O4 Sm1 N8 90.72(10) . 2_665
O4 Sm1 N8 117.66(9) 3_565 2_665
O4 Sm1 N8 25.05(9) 2_665 2_665
O4 Sm1 N8 117.66(9) 2_665 .
O4 Sm1 O2 67.18(10) 2_665 3_565
O4 Sm1 O2 49.82(9) 3_565 3_565
O4 Sm1 O2 67.18(10) . 2_665
O4 Sm1 O2 49.82(9) 2_665 2_665
O4 Sm1 O2 118.69(10) . 3_565
O4 Sm1 O2 49.82(9) . .
O4 Sm1 O2 118.69(10) 2_665 .
O4 Sm1 O2 67.18(10) 3_565 .
O4 Sm1 O2 118.69(10) 3_565 2_665
O4 Sm1 O4 113.49(5) 2_665 .
O4 Sm1 O4 113.49(5) 2_665 3_565
O4 Sm1 O4 113.49(5) . 3_565
O7 Sm1 N8 96.88(13) 3_565 .
O7 Sm1 N8 170.50(11) 2_665 2_665
O7 Sm1 N8 87.15(12) 3_565 2_665
O7 Sm1 N8 96.88(13) . 2_665
O7 Sm1 N8 170.50(11) . .
O7 Sm1 N8 87.15(12) . 3_565
O7 Sm1 N8 170.50(11) 3_565 3_565
O7 Sm1 N8 96.88(13) 2_665 3_565
O7 Sm1 N8 87.15(12) 2_665 .
O7 Sm1 O2 87.35(12) 3_565 2_665
O7 Sm1 O2 121.50(11) . 2_665
O7 Sm1 O2 152.22(11) 3_565 3_565
O7 Sm1 O2 152.22(11) 2_665 2_665
O7 Sm1 O2 87.35(12) . 3_565
O7 Sm1 O2 121.50(11) 3_565 .
O7 Sm1 O2 121.50(11) 2_665 3_565
O7 Sm1 O2 152.22(11) . .
O7 Sm1 O2 87.35(12) 2_665 .
O7 Sm1 O4 71.83(11) 2_665 3_565
O7 Sm1 O4 85.05(12) . 3_565
O7 Sm1 O4 153.76(12) 3_565 3_565
O7 Sm1 O4 85.05(12) 2_665 .
O7 Sm1 O4 153.76(12) . .
O7 Sm1 O4 71.83(11) . 2_665
O7 Sm1 O4 85.05(12) 3_565 2_665
O7 Sm1 O4 153.76(12) 2_665 2_665
O7 Sm1 O4 71.83(11) 3_565 .
O7 Sm1 O7 83.46(14) . 2_665
O7 Sm1 O7 83.46(14) 3_565 2_665
O7 Sm1 O7 83.46(14) 3_565 .
C18 O1 Sm2 146.6(3) . .
C23 C2 C18 120.3(5) . .
C11 N7 C23 120.2(3) . .
C11 N7 C25 120.6(3) . .
C23 N7 C25 119.1(3) . .
C14 C11 N7 121.2(4) . .
C11 C14 C18 121.2(4) . .
O1 C18 C2 122.3(4) . .
O1 C18 C14 122.2(4) . .
C14 C18 C2 115.5(4) . .
C2 C23 N7 121.7(4) . .
N7 C25 N1 111.0(3) . .
C9 N1 C25 119.9(3) . .
C9 N1 C15 119.2(4) . .
C15 N1 C25 120.8(4) . .
N13 O5 Sm2 97.1(2) . .
O26 N8 Sm1 172.9(3) . .
O26 N8 O2 121.9(4) . .
O26 N8 O4 121.0(4) . .
O2 N8 Sm1 58.82(19) . .
O2 N8 O4 117.0(3) . .
O4 N8 Sm1 58.42(19) . .
N1 C9 C21 122.0(4) . .
O5 N13 Sm2 58.04(19) . .
O19 N13 Sm2 174.1(3) . .
O19 N13 O5 121.8(4) . .
O19 N13 O3 121.5(4) . .
O3 N13 Sm2 58.96(19) . .
O3 N13 O5 116.7(3) . .
C1 C15 N1 121.5(5) . .
C9 C21 C8 119.5(4) . .
N8 O2 Sm1 96.3(2) . .
N13 O3 Sm2 96.5(2) . .
N8 O4 Sm1 96.5(2) . .
C21 C8 C1 117.8(4) . .
O7 C8 C21 121.7(4) . .
O7 C8 C1 120.4(5) . .
C15 C1 C8 119.9(5) . .
C8 O7 Sm1 157.6(3) . .

loop_
_geom_bond_atom_site_label_1
_geom_bond_atom_site_label_2
_geom_bond_distance
_geom_bond_site_symmetry_2
Sm2 O1 2.376(3) 3_565
Sm2 O1 2.376(3) 2_665
Sm2 O1 2.376(3) .
Sm2 O5 2.562(3) .
Sm2 O5 2.562(3) 2_665
Sm2 O5 2.562(3) 3_565
Sm2 N13 2.996(4) 3_565
Sm2 N13 2.996(4) .
Sm2 O3 2.584(3) .
Sm2 O3 2.584(3) 3_565
Sm2 O3 2.584(3) 2_665
Sm2 O6 2.513(5) .
Sm1 N8 2.964(4) 3_565
Sm1 N8 2.964(4) .
Sm1 N8 2.964(4) 2_665
Sm1 O2 2.552(3) .
Sm1 O2 2.552(3) 3_565
Sm1 O2 2.552(3) 2_665
Sm1 O4 2.542(3) 3_565
Sm1 O4 2.542(3) .
Sm1 O4 2.542(3) 2_665
Sm1 O7 2.287(3) 2_665
Sm1 O7 2.287(3) .
Sm1 O7 2.287(3) 3_565
O1 C18 1.266(5) .
C2 C18 1.435(6) .
C2 C23 1.343(6) .
N7 C11 1.351(5) .
N7 C23 1.365(5) .
N7 C25 1.459(5) .
C11 C14 1.344(5) .
C14 C18 1.434(5) .
C25 N1 1.461(5) .
N1 C9 1.351(5) .
N1 C15 1.359(5) .
O5 N13 1.269(4) .
N8 O26 1.224(4) .
N8 O2 1.253(4) .
N8 O4 1.263(4) .
C9 C21 1.369(5) .
N13 O19 1.217(4) .
N13 O3 1.251(5) .
C15 C1 1.355(6) .
C21 C8 1.390(6) .
C8 C1 1.416(7) .
C8 O7 1.285(5) .

loop_
_geom_torsion_atom_site_label_1
_geom_torsion_atom_site_label_2
_geom_torsion_atom_site_label_3
_geom_torsion_atom_site_label_4
_geom_torsion
_geom_torsion_site_symmetry_1
Sm2 O1 C18 C2 150.9(5) .
Sm2 O1 C18 C14 -31.0(8) .
Sm2 O5 N13 O19 173.0(4) .
Sm2 O5 N13 O3 -6.4(4) .
O1 Sm2 O1 C18 -94.4(5) 2_665
O1 Sm2 O1 C18 -15.9(5) 3_565
O1 Sm2 O5 N13 -145.9(2) .
O1 Sm2 O5 N13 -91.5(3) 2_665
O1 Sm2 O5 N13 -69.5(2) 3_565
O1 Sm2 N13 O5 35.5(3) .
O1 Sm2 N13 O5 101.7(3) 3_565
O1 Sm2 N13 O5 121.9(2) 2_665
O1 Sm2 N13 O19 -55(3) .
O1 Sm2 N13 O19 11(3) 3_565
O1 Sm2 N13 O19 31(3) 2_665
O1 Sm2 N13 O3 -64.8(3) 2_665
O1 Sm2 N13 O3 -85.0(2) 3_565
O1 Sm2 N13 O3 -151.2(2) .
O1 Sm2 O3 N13 35.3(3) .
O1 Sm2 O3 N13 84.3(2) 3_565
O1 Sm2 O3 N13 134.3(2) 2_665
N7 C11 C14 C18 -0.2(6) .
N7 C25 N1 C9 111.8(4) .
N7 C25 N1 C15 -69.6(5) .
C11 N7 C23 C2 -2.3(6) .
C11 N7 C25 N1 114.5(4) .
C11 C14 C18 O1 -178.5(4) .
C11 C14 C18 C2 -0.4(6) .
C18 C2 C23 N7 1.7(8) .
C23 C2 C18 O1 177.8(5) .
C23 C2 C18 C14 -0.4(7) .
C23 N7 C11 C14 1.5(5) .
C23 N7 C25 N1 -68.4(5) .
C25 N7 C11 C14 178.6(3) .
C25 N7 C23 C2 -179.4(4) .
C25 N1 C9 C21 179.0(4) .
C25 N1 C15 C1 -178.7(4) .
N1 C9 C21 C8 -1.2(6) .
N1 C15 C1 C8 0.7(8) .
O5 Sm2 O1 C18 176.3(6) 2_665
O5 Sm2 O1 C18 -72.6(6) 3_565
O5 Sm2 O1 C18 58.3(5) .
O5 Sm2 O5 N13 7.0(3) 3_565
O5 Sm2 O5 N13 144.72(17) 2_665
O5 Sm2 N13 O5 -173.7(3) 3_565
O5 Sm2 N13 O5 -46.7(2) 2_665
O5 Sm2 N13 O19 -91(3) .
O5 Sm2 N13 O19 96(3) 3_565
O5 Sm2 N13 O19 -137(3) 2_665
O5 Sm2 N13 O3 -0.3(2) 3_565
O5 Sm2 N13 O3 126.6(2) 2_665
O5 Sm2 N13 O3 173.3(4) .
O5 Sm2 O3 N13 179.7(3) 3_565
O5 Sm2 O3 N13 -3.7(2) .
O5 Sm2 O3 N13 -80.1(3) 2_665
O5 N13 O3 Sm2 6.3(4) .
N8 Sm1 N8 O26 -1(3) 2_665
N8 Sm1 N8 O26 91(3) 3_565
N8 Sm1 N8 O2 -6.9(3) 3_565
N8 Sm1 N8 O2 -99.6(2) 2_665
N8 Sm1 N8 O4 178.8(2) 3_565
N8 Sm1 N8 O4 86.1(3) 2_665
N8 Sm1 O2 N8 172.6(3) 3_565
N8 Sm1 O2 N8 82.3(2) 2_665
N8 Sm1 O4 N8 -94.7(3) 2_665
N8 Sm1 O4 N8 -1.3(3) 3_565
N8 Sm1 O7 C8 -142.9(9) 2_665
N8 Sm1 O7 C8 124.9(9) 3_565
N8 Sm1 O7 C8 36.1(14) .
C9 N1 C15 C1 -0.1(6) .
C9 C21 C8 C1 1.7(7) .
C9 C21 C8 O7 -176.2(4) .
N13 Sm2 O1 C18 -113.5(5) 3_565
N13 Sm2 O1 C18 44.2(6) .
N13 Sm2 O5 N13 26.8(3) 3_565
N13 Sm2 N13 O5 -159.70(19) 3_565
N13 Sm2 N13 O19 110(3) 3_565
N13 Sm2 N13 O3 13.6(3) 3_565
N13 Sm2 O3 N13 -167.3(3) 3_565
C15 N1 C9 C21 0.3(6) .
O19 N13 O3 Sm2 -173.1(4) .
C21 C8 C1 C15 -1.5(8) .
C21 C8 O7 Sm1 -103.2(9) .
O26 N8 O2 Sm1 -171.7(4) .
O26 N8 O4 Sm1 171.7(4) .
O2 Sm1 N8 O26 98(3) .
O2 Sm1 N8 O26 67(3) 3_565
O2 Sm1 N8 O26 -5(3) 2_665
O2 Sm1 N8 O2 -102.8(3) 2_665
O2 Sm1 N8 O2 -31.5(2) 3_565
O2 Sm1 N8 O4 -174.3(4) .
O2 Sm1 N8 O4 154.2(2) 3_565
O2 Sm1 N8 O4 83.0(2) 2_665
O2 Sm1 O2 N8 147.5(2) 3_565
O2 Sm1 O2 N8 69.2(3) 2_665
O2 Sm1 O4 N8 -29.5(3) 3_565
O2 Sm1 O4 N8 -86.5(2) 2_665
O2 Sm1 O4 N8 3.1(2) .
O2 Sm1 O7 C8 149.7(9) 3_565
O2 Sm1 O7 C8 -139.4(8) 2_665
O2 Sm1 O7 C8 99.1(9) .
O2 N8 O4 Sm1 -5.5(4) .
O3 Sm2 O1 C18 29.8(6) .
O3 Sm2 O1 C18 -141.0(5) 3_565
O3 Sm2 O1 C18 124.2(6) 2_665
O3 Sm2 O5 N13 147.5(3) 2_665
O3 Sm2 O5 N13 61.5(3) 3_565
O3 Sm2 O5 N13 3.6(2) .
O3 Sm2 N13 O5 -29.4(2) 2_665
O3 Sm2 N13 O5 -139.1(2) 3_565
O3 Sm2 N13 O5 -173.3(4) .
O3 Sm2 N13 O19 96(3) .
O3 Sm2 N13 O19 130(3) 3_565
O3 Sm2 N13 O19 -120(3) 2_665
O3 Sm2 N13 O3 34.2(2) 3_565
O3 Sm2 N13 O3 143.9(3) 2_665
O3 Sm2 O3 N13 -152.49(19) 3_565
O3 Sm2 O3 N13 -38.0(3) 2_665
O4 Sm1 N8 O26 116(3) 3_565
O4 Sm1 N8 O26 -87(3) .
O4 Sm1 N8 O26 -1(3) 2_665
O4 Sm1 N8 O2 174.3(4) .
O4 Sm1 N8 O2 18.1(2) 3_565
O4 Sm1 N8 O2 -99.1(3) 2_665
O4 Sm1 N8 O4 86.64(18) 2_665
O4 Sm1 N8 O4 -156.2(2) 3_565
O4 Sm1 O2 N8 94.5(3) 2_665
O4 Sm1 O2 N8 -3.2(2) .
O4 Sm1 O2 N8 -160.3(3) 3_565
O4 Sm1 O4 N8 26.1(3) 3_565
O4 Sm1 O4 N8 -105.40(19) 2_665
O4 Sm1 O7 C8 -143.5(9) 2_665
O4 Sm1 O7 C8 -37.0(10) .
O4 Sm1 O7 C8 99.8(9) 3_565
O4 N8 O2 Sm1 5.5(4) .
C1 C8 O7 Sm1 78.9(10) .
O6 Sm2 O1 C18 124.8(5) .
O6 Sm2 O5 N13 75.9(2) .
O6 Sm2 N13 O5 -97.4(2) .
O6 Sm2 N13 O19 172(3) .
O6 Sm2 N13 O3 76.0(2) .
O6 Sm2 O3 N13 -95.2(2) .
O7 Sm1 N8 O26 -89(3) 3_565
O7 Sm1 N8 O26 180(100) .
O7 Sm1 N8 O26 -172(3) 2_665
O7 Sm1 N8 O2 172.9(3) 3_565
O7 Sm1 N8 O2 81.4(8) .
O7 Sm1 N8 O2 89.9(3) 2_665
O7 Sm1 N8 O4 -84.4(2) 2_665
O7 Sm1 N8 O4 -92.8(8) .
O7 Sm1 N8 O4 -1.4(2) 3_565
O7 Sm1 O2 N8 -8.3(3) 3_565
O7 Sm1 O2 N8 -88.9(3) 2_665
O7 Sm1 O2 N8 -159.5(3) .
O7 Sm1 O4 N8 93.9(2) 2_665
O7 Sm1 O4 N8 158.1(3) .
O7 Sm1 O4 N8 178.6(3) 3_565
O7 Sm1 O7 C8 -56.5(8) 3_565
O7 Sm1 O7 C8 27.6(8) 2_665
O7 C8 C1 C15 176.5(5) .
